data_4031224
loop_
_publ_author_name
'Bottomley, F.'

_publ_section_title
;
 Crystal and molecular structure of penta-amminenitroruthenium(II)
 chloride hydrate
;
_journal_name_full
;
Journal of the Chemical Society. Dalton Transactions, Inorganic Chemistry 
(1972-)
;
_journal_page_first 2148
_journal_page_last 2152
_journal_volume 1972
_journal_year 1972
_chemical_formula_sum 'Cl H17 N6 O3 Ru'
_chemical_name_systematic '(Ru (N H3)5 (N O2)) Cl (H2 O)'
_space_group_IT_number 36
_symmetry_space_group_name_Hall 'C 2c -2c'
_symmetry_space_group_name_H-M 'C c m 21'
_cell_angle_alpha 90
_cell_angle_beta 90
_cell_angle_gamma 90
_cell_formula_units_Z 4
_cell_length_a 19.805
_cell_length_b 7.271
_cell_length_c 7.022
_cell_volume 1011.183
_citation_journal_id_ASTM JCDTBI
_cod_data_source_file Bottomley_JCDTBI_1972_1834.cif
_cod_data_source_block H17Cl1N6O3Ru1
_cod_original_sg_symbol_Hall 'C 2c -2 (y,-x,z)'
_cod_original_formula_sum 'H17 Cl1 N6 O3 Ru1'
_cod_database_code 4031224

loop_
_symmetry_equiv_pos_as_xyz
x,y,z
-x,-y,z+1/2
x,-y,z
-x,y,z+1/2
x+1/2,y+1/2,z
-x+1/2,-y+1/2,z+1/2
x+1/2,-y+1/2,z
-x+1/2,y+1/2,z+1/2

loop_
_atom_site_label
_atom_site_type_symbol
_atom_site_fract_x
_atom_site_fract_y
_atom_site_fract_z
_atom_site_occupancy
_atom_site_U_iso_or_equiv
N3 N-3 0.1245 0.208 0.214 1 0.0
N1 N+3 0.0255 0 -0.0103 1 0.0
H9 H+1 0.083 0.188 -0.275 1 0.0
H6 H+1 0.129 0.306 0.15 1 0.0
H2 H+1 0.248 0.101 0.048 1 0.0
N2 N-3 0.2326 0 -0.0129 1 0.0
O2 O-2 0.0474 0.5 -0.0136 1 0.0
O1 O-2 -0.0101 0.1478 -0.0085 1 0.0
H1 H+1 0.248 0 -0.134 1 0.0
H7 H+1 0.133 0.309 0.175 1 0.0
H4 H+1 0.16 0.189 0.294 1 0.0
N4 N-3 0.1238 0.1974 -0.223 1 0.0
H5 H+1 0.083 0.203 0.28 1 0.0
H8 H+1 0.154 0.175 -0.305 1 0.0
H3 H+1 0.02 0.393 -0.009 1 0.0
Cl1 Cl-1 0.24712 0.5 0.0026 1 0.0
Ru1 Ru+2 0.12169 0 0 1 0.0
